data_4305795
loop_
_publ_author_name
'Stephen R. Caskey'
'Adam J. Matzger'

_publ_contact_author_address 'Dept. of Chem., University of Michigan, 930 N. University, Ann Arbor, MI 48109'
_publ_contact_author_email matzger@umich.edu
_publ_contact_author_fax '(734) 647-4865'
_publ_contact_author_name 'Adam J. Matzger'
_publ_contact_author_phone '(734) 615-6627'
_publ_section_title
;
Selective Metal Substitution for the Preparation of Heterobimetallic
Microporous Coordination Polymers
;
_journal_name_full 'Inorganic Chemistry'
_journal_page_first 7942
_journal_page_last 7944
_journal_paper_doi 10.1021/ic8007427
_journal_volume 47
_journal_year 2008
_chemical_formula_moiety 'C15 H15 Co N O10 S Zn'
_chemical_formula_sum 'C15 H15 Co N O10 S Zn'
_chemical_formula_weight 525.64
_chemical_melting_point ?
_chemical_name_common Co/Zn-BTEC
_chemical_name_systematic
; 
 Co/Zn-BTEC 
;
_space_group_IT_number 106
_symmetry_cell_setting tetragonal
_symmetry_Int_Tables_number 106
_symmetry_space_group_name_Hall 'P 4c -2ab'
_symmetry_space_group_name_H-M 'P 42 b c'
_atom_sites_solution_hydrogens geom
_atom_sites_solution_primary direct
_atom_sites_solution_secondary difmap
_audit_creation_method SHELXL-97
_cell_angle_alpha 90.00
_cell_angle_beta 90.00
_cell_angle_gamma 90.00
_cell_formula_units_Z 8
_cell_length_a 18.7107(3)
_cell_length_b 18.7107(3)
_cell_length_c 11.7603(2)
_cell_measurement_reflns_used 24946
_cell_measurement_temperature 150(2)
_cell_measurement_theta_max 66.6
_cell_measurement_theta_min 6.7
_cell_volume 4117.17(12)
_computing_cell_refinement PROCESS-AUTO
_computing_data_collection PROCESS-AUTO
_computing_data_reduction 'CrystalStructure 3.8'
_computing_publication_material 'CrystalStructure 3.8'
_computing_structure_refinement 'SHELXL-97 (Sheldrick, 1997)'
_computing_structure_solution 'SHELXS-97 (Sheldrick, 1990)'
_diffrn_ambient_temperature 150(2)
_diffrn_detector_area_resol_mean 10.00
_diffrn_measured_fraction_theta_full 0.994
_diffrn_measured_fraction_theta_max 0.994
_diffrn_measurement_device_type 'Rigaku RAXIS-SPIDER'
_diffrn_measurement_method \w
_diffrn_radiation_monochromator graphite
_diffrn_radiation_source 'fine-focus sealed tube'
_diffrn_radiation_type CuK\a
_diffrn_radiation_wavelength 1.54187
_diffrn_reflns_av_R_equivalents 0.0747
_diffrn_reflns_av_sigmaI/netI 0.0642
_diffrn_reflns_limit_h_max 22
_diffrn_reflns_limit_h_min -22
_diffrn_reflns_limit_k_max 22
_diffrn_reflns_limit_k_min -22
_diffrn_reflns_limit_l_max 13
_diffrn_reflns_limit_l_min -11
_diffrn_reflns_number 35605
_diffrn_reflns_theta_full 66.62
_diffrn_reflns_theta_max 66.62
_diffrn_reflns_theta_min 6.69
_exptl_absorpt_coefficient_mu 9.177
_exptl_absorpt_correction_T_max 0.159
_exptl_absorpt_correction_T_min 0.101
_exptl_absorpt_correction_type multi-scan
_exptl_absorpt_process_details
; 
 Higashi, T. (1995). Program for Absorption Correction.
 Rigaku Corporation, Tokyo, Japan. 
;
_exptl_crystal_colour Pink
_exptl_crystal_density_diffrn 1.696
_exptl_crystal_density_meas ?
_exptl_crystal_density_method .
_exptl_crystal_description Rod
_exptl_crystal_F_000 2120
_exptl_crystal_size_max 0.22
_exptl_crystal_size_mid 0.02
_exptl_crystal_size_min 0.02
_refine_diff_density_max 0.976
_refine_diff_density_min -0.754
_refine_diff_density_rms 0.153
_refine_ls_abs_structure_details 'Flack H D (1983), Acta Cryst. A39, 876-881'
_refine_ls_abs_structure_Flack 0.00
_refine_ls_extinction_method none
_refine_ls_goodness_of_fit_ref 1.179
_refine_ls_hydrogen_treatment riding
_refine_ls_matrix_type full
_refine_ls_number_parameters 213
_refine_ls_number_reflns 3412
_refine_ls_number_restraints 1
_refine_ls_restrained_S_all 1.179
_refine_ls_R_factor_all 0.1012
_refine_ls_R_factor_gt 0.0705
_refine_ls_shift/su_max 0.000
_refine_ls_shift/su_mean 0.000
_refine_ls_structure_factor_coef Fsqd
_refine_ls_weighting_details 'calc w=1/[\s^2^(Fo^2^)+(0.0772P)^2^+28.7992P] where P=(Fo^2^+2Fc^2^)/3'
_refine_ls_weighting_scheme calc
_refine_ls_wR_factor_gt 0.1636
_refine_ls_wR_factor_ref 0.2052
_reflns_number_gt 2617
_reflns_number_total 3412
_reflns_threshold_expression >2sigma(I)
_cod_data_source_file ic8007427_si_001_1.cif
_cod_data_source_block Co/Zn-BTEC
_cod_depositor_comments
;
The following automatic conversions were performed:

'_chemical_melting_point' value 'not measured' was changed to '?' -
the value is undefined or not given.

Automatic conversion script
Id: cif_fix_values 1646 2011-03-28 12:23:43Z adriana 
;
_cod_original_cell_volume 4117.15(12)
_cod_database_code 4305795

loop_
_symmetry_equiv_pos_as_xyz
'x, y, z'
'-y, x, z+1/2'
'-x, -y, z'
'y, -x, z+1/2'
'-x+1/2, y+1/2, z'
'y+1/2, x+1/2, z+1/2'
'x+1/2, -y+1/2, z'
'-y+1/2, -x+1/2, z+1/2'

loop_
_atom_site_label
_atom_site_type_symbol
_atom_site_fract_x
_atom_site_fract_y
_atom_site_fract_z
_atom_site_U_iso_or_equiv
_atom_site_adp_type
_atom_site_occupancy
_atom_site_symmetry_multiplicity
_atom_site_calc_flag
_atom_site_refinement_flags
_atom_site_disorder_assembly
_atom_site_disorder_group
Zn1 Zn 0.71429(7) 0.21838(7) 0.35614(17) 0.0229(3) Uani 1 1 d . . .
Co1 Co 0.84611(8) 0.17832(8) 0.18206(19) 0.0210(4) Uani 1 1 d . . .
S1 S 0.96935(18) 0.28592(19) 0.1597(3) 0.0467(9) Uani 1 1 d . . .
O1 O 0.8129(4) 0.2851(4) 0.1732(9) 0.0341(19) Uani 1 1 d . . .
O2 O 0.7080(4) 0.3048(5) 0.2596(8) 0.035(2) Uani 1 1 d . . .
O3 O 0.7226(5) 0.2910(4) -0.0312(8) 0.036(2) Uani 1 1 d . . .
O4 O 0.6947(5) 0.3774(4) -0.1531(9) 0.042(2) Uani 1 1 d . . .
O5 O 0.7925(5) 0.6205(5) -0.0730(7) 0.032(2) Uani 1 1 d . . .
O6 O 0.6979(4) 0.6546(4) 0.0287(7) 0.0300(19) Uani 1 1 d . . .
O7 O 0.7626(5) 0.6456(4) 0.2402(7) 0.034(2) Uani 1 1 d . . .
O8 O 0.8004(7) 0.5646(5) 0.3612(10) 0.068(4) Uani 1 1 d . . .
O9 O 0.8879(4) 0.0746(4) 0.1925(9) 0.039(2) Uani 1 1 d . . .
O10 O 0.9438(4) 0.2126(4) 0.1223(8) 0.0303(19) Uani 1 1 d . . .
N1 N 0.9137(6) -0.0282(6) 0.2870(11) 0.049(3) Uani 1 1 d . . .
C1 C 0.7591(5) 0.3217(5) 0.1899(11) 0.022(2) Uiso 1 1 d . . .
C2 C 0.7542(5) 0.3953(5) 0.1406(9) 0.018(2) Uiso 1 1 d . . .
C3 C 0.7380(6) 0.4113(6) 0.0285(10) 0.025(2) Uiso 1 1 d . . .
C4 C 0.7379(6) 0.4820(6) -0.0119(11) 0.031(3) Uiso 1 1 d . . .
H4 H 0.7283 0.4913 -0.0898 0.037 Uiso 1 1 calc R . .
C5 C 0.7518(6) 0.5376(6) 0.0610(10) 0.023(2) Uiso 1 1 d . . .
C6 C 0.7668(5) 0.5245(5) 0.1771(12) 0.028(2) Uiso 1 1 d . . .
C7 C 0.7681(6) 0.4530(6) 0.2129(11) 0.031(3) Uiso 1 1 d . . .
H7 H 0.7790 0.4433 0.2902 0.037 Uiso 1 1 calc R . .
C8 C 0.7179(5) 0.3552(6) -0.0577(9) 0.019(2) Uiso 1 1 d . . .
C9 C 0.7482(6) 0.6106(6) 0.0075(10) 0.026(3) Uiso 1 1 d . . .
C10 C 0.7792(7) 0.5801(7) 0.2667(12) 0.036(3) Uiso 1 1 d . . .
C11 C 0.8936(6) 0.0385(7) 0.2810(12) 0.039(3) Uani 1 1 d . . .
H11 H 0.8823 0.0616 0.3506 0.047 Uiso 1 1 calc R . .
C12 C 0.9288(8) -0.0681(7) 0.1811(17) 0.060(4) Uani 1 1 d . . .
H12A H 0.9456 -0.0349 0.1225 0.072 Uiso 1 1 calc R . .
H12B H 0.8851 -0.0917 0.1549 0.072 Uiso 1 1 calc R . .
H12C H 0.9657 -0.1041 0.1958 0.072 Uiso 1 1 calc R . .
C13 C 0.9147(8) -0.0669(10) 0.3925(15) 0.067(6) Uani 1 1 d . . .
H13A H 0.9051 -0.1176 0.3778 0.081 Uiso 1 1 calc R . .
H13B H 0.8779 -0.0477 0.4434 0.081 Uiso 1 1 calc R . .
H13C H 0.9617 -0.0619 0.4283 0.081 Uiso 1 1 calc R . .
C14 C 1.0650(7) 0.2831(8) 0.1349(15) 0.057(5) Uani 1 1 d . . .
H14A H 1.0752 0.2509 0.0712 0.068 Uiso 1 1 calc R . .
H14B H 1.0892 0.2657 0.2033 0.068 Uiso 1 1 calc R . .
H14C H 1.0822 0.3312 0.1167 0.068 Uiso 1 1 calc R . .
C15 C 0.9470(9) 0.3464(8) 0.0511(13) 0.054(4) Uani 1 1 d . . .
H15A H 0.9866 0.3498 -0.0030 0.065 Uiso 1 1 calc R . .
H15B H 0.9378 0.3936 0.0842 0.065 Uiso 1 1 calc R . .
H15C H 0.9040 0.3296 0.0116 0.065 Uiso 1 1 calc R . .

loop_
_atom_site_aniso_label
_atom_site_aniso_U_11
_atom_site_aniso_U_22
_atom_site_aniso_U_33
_atom_site_aniso_U_23
_atom_site_aniso_U_13
_atom_site_aniso_U_12
Zn1 0.0246(7) 0.0263(7) 0.0179(7) -0.0016(7) 0.0020(7) -0.0001(6)
Co1 0.0225(8) 0.0226(9) 0.0179(9) -0.0020(9) -0.0001(9) -0.0002(6)
S1 0.0449(18) 0.0478(19) 0.048(2) -0.0013(17) 0.0019(17) -0.0043(15)
O1 0.027(4) 0.023(4) 0.052(6) 0.004(4) 0.006(4) 0.002(3)
O2 0.030(4) 0.034(5) 0.041(6) 0.000(4) 0.010(4) 0.000(4)
O3 0.051(6) 0.036(5) 0.022(5) 0.002(4) -0.015(4) -0.010(4)
O4 0.056(5) 0.032(4) 0.039(6) -0.004(5) 0.004(5) -0.011(4)
O5 0.040(5) 0.029(5) 0.028(5) 0.004(3) 0.007(4) -0.006(4)
O6 0.040(5) 0.023(4) 0.027(5) -0.005(4) 0.003(4) 0.001(3)
O7 0.040(5) 0.033(5) 0.030(5) -0.001(4) 0.003(4) -0.001(4)
O8 0.137(10) 0.036(5) 0.032(6) 0.005(5) -0.043(7) -0.001(6)
O9 0.027(4) 0.042(5) 0.048(6) 0.017(5) 0.003(4) 0.005(3)
O10 0.020(4) 0.031(4) 0.040(5) -0.006(4) 0.008(4) 0.011(3)
N1 0.051(7) 0.032(6) 0.066(9) 0.016(6) -0.005(6) 0.001(5)
C11 0.035(7) 0.043(8) 0.040(9) -0.009(7) 0.005(6) -0.003(6)
C12 0.058(9) 0.039(7) 0.083(12) 0.020(10) -0.009(11) -0.012(6)
C13 0.039(9) 0.080(12) 0.083(15) 0.040(10) -0.005(8) 0.002(8)
C14 0.041(8) 0.059(9) 0.070(13) 0.004(8) -0.006(7) -0.017(7)
C15 0.062(10) 0.054(9) 0.046(10) 0.003(8) 0.006(8) 0.008(7)

loop_
_atom_type_symbol
_atom_type_description
_atom_type_scat_dispersion_real
_atom_type_scat_dispersion_imag
_atom_type_scat_source
C C 0.0181 0.0091 'International Tables Vol C Tables 4.2.6.8 and 6.1.1.4'
H H 0.0000 0.0000 'International Tables Vol C Tables 4.2.6.8 and 6.1.1.4'
O O 0.0492 0.0322 'International Tables Vol C Tables 4.2.6.8 and 6.1.1.4'
N N 0.0311 0.0180 'International Tables Vol C Tables 4.2.6.8 and 6.1.1.4'
S S 0.3331 0.5567 'International Tables Vol C Tables 4.2.6.8 and 6.1.1.4'
Zn Zn -1.5491 0.6778 'International Tables Vol C Tables 4.2.6.8 and 6.1.1.4'
Co Co -2.3653 3.6143 'International Tables Vol C Tables 4.2.6.8 and 6.1.1.4'

loop_
_geom_angle_atom_site_label_1
_geom_angle_atom_site_label_2
_geom_angle_atom_site_label_3
_geom_angle
_geom_angle_site_symmetry_1
_geom_angle_site_symmetry_3
_geom_angle_publ_flag
O5 Zn1 O3 112.0(4) 4_565 6_545 ?
O5 Zn1 O7 114.8(4) 4_565 5_645 ?
O3 Zn1 O7 109.6(4) 6_545 5_645 ?
O5 Zn1 O2 106.1(4) 4_565 . ?
O3 Zn1 O2 113.5(4) 6_545 . ?
O7 Zn1 O2 100.4(4) 5_645 . ?
O6 Co1 O4 171.4(3) 5_645 6_545 ?
O6 Co1 O10 97.1(3) 5_645 . ?
O4 Co1 O10 91.3(3) 6_545 . ?
O6 Co1 O1 92.5(4) 5_645 . ?
O4 Co1 O1 89.4(4) 6_545 . ?
O10 Co1 O1 87.1(3) . . ?
O6 Co1 O9 90.1(4) 5_645 . ?
O4 Co1 O9 88.6(4) 6_545 . ?
O10 Co1 O9 88.7(3) . . ?
O1 Co1 O9 175.3(3) . . ?
O6 Co1 O7 81.0(3) 5_645 5_645 ?
O4 Co1 O7 90.7(3) 6_545 5_645 ?
O10 Co1 O7 176.8(3) . 5_645 ?
O1 Co1 O7 90.4(3) . 5_645 ?
O9 Co1 O7 93.9(3) . 5_645 ?
O10 S1 C15 107.2(7) . . ?
O10 S1 C14 103.8(6) . . ?
C15 S1 C14 97.9(8) . . ?
C1 O1 Co1 139.8(7) . . ?
C1 O2 Zn1 121.1(7) . . ?
C8 O3 Zn1 122.4(8) . 6_544 ?
C8 O4 Co1 142.3(8) . 6_544 ?
C9 O5 Zn1 112.3(8) . 2_654 ?
C9 O6 Co1 127.9(8) . 5_655 ?
C10 O7 Zn1 115.6(8) . 5_655 ?
C10 O7 Co1 123.3(8) . 5_655 ?
Zn1 O7 Co1 102.8(4) 5_655 5_655 ?
C11 O9 Co1 125.7(9) . . ?
S1 O10 Co1 117.5(4) . . ?
C11 N1 C13 122.2(14) . . ?
C11 N1 C12 119.5(13) . . ?
C13 N1 C12 118.0(12) . . ?
O1 C1 O2 124.5(10) . . ?
O1 C1 C2 119.9(10) . . ?
O2 C1 C2 115.1(9) . . ?
C3 C2 C7 116.9(10) . . ?
C3 C2 C1 125.4(9) . . ?
C7 C2 C1 117.7(10) . . ?
C2 C3 C4 121.7(10) . . ?
C2 C3 C8 123.0(9) . . ?
C4 C3 C8 115.3(11) . . ?
C5 C4 C3 120.1(11) . . ?
C5 C4 H4 120.0 . . ?
C3 C4 H4 120.0 . . ?
C4 C5 C6 120.6(10) . . ?
C4 C5 C9 114.7(10) . . ?
C6 C5 C9 124.7(10) . . ?
C7 C6 C5 117.3(11) . . ?
C7 C6 C10 116.6(12) . . ?
C5 C6 C10 126.0(10) . . ?
C2 C7 C6 123.4(12) . . ?
C2 C7 H7 118.3 . . ?
C6 C7 H7 118.3 . . ?
O3 C8 O4 124.1(10) . . ?
O3 C8 C3 119.1(10) . . ?
O4 C8 C3 116.7(9) . . ?
O5 C9 O6 122.2(11) . . ?
O5 C9 C5 114.5(10) . . ?
O6 C9 C5 122.5(10) . . ?
O8 C10 O7 121.4(13) . . ?
O8 C10 C6 121.9(12) . . ?
O7 C10 C6 116.7(11) . . ?
O9 C11 N1 126.1(14) . . ?
O9 C11 H11 116.9 . . ?
N1 C11 H11 116.9 . . ?
N1 C12 H12A 109.5 . . ?
N1 C12 H12B 109.5 . . ?
H12A C12 H12B 109.5 . . ?
N1 C12 H12C 109.5 . . ?
H12A C12 H12C 109.5 . . ?
H12B C12 H12C 109.5 . . ?
N1 C13 H13A 109.5 . . ?
N1 C13 H13B 109.5 . . ?
H13A C13 H13B 109.5 . . ?
N1 C13 H13C 109.5 . . ?
H13A C13 H13C 109.5 . . ?
H13B C13 H13C 109.5 . . ?
S1 C14 H14A 109.5 . . ?
S1 C14 H14B 109.5 . . ?
H14A C14 H14B 109.5 . . ?
S1 C14 H14C 109.5 . . ?
H14A C14 H14C 109.5 . . ?
H14B C14 H14C 109.5 . . ?
S1 C15 H15A 109.5 . . ?
S1 C15 H15B 109.5 . . ?
H15A C15 H15B 109.5 . . ?
S1 C15 H15C 109.5 . . ?
H15A C15 H15C 109.5 . . ?
H15B C15 H15C 109.5 . . ?

loop_
_geom_bond_atom_site_label_1
_geom_bond_atom_site_label_2
_geom_bond_distance
_geom_bond_site_symmetry_2
_geom_bond_publ_flag
Zn1 O5 1.954(9) 4_565 ?
Zn1 O3 1.955(9) 6_545 ?
Zn1 O7 1.975(9) 5_645 ?
Zn1 O2 1.980(9) . ?
Co1 O6 2.031(8) 5_645 ?
Co1 O4 2.049(11) 6_545 ?
Co1 O10 2.061(7) . ?
Co1 O1 2.094(7) . ?
Co1 O9 2.095(8) . ?
Co1 O7 2.231(9) 5_645 ?
S1 O10 1.518(8) . ?
S1 C15 1.756(15) . ?
S1 C14 1.814(14) . ?
O1 C1 1.234(12) . ?
O2 C1 1.298(13) . ?
O3 C8 1.244(13) . ?
O3 Zn1 1.955(9) 6_544 ?
O4 C8 1.273(14) . ?
O4 Co1 2.049(11) 6_544 ?
O5 C9 1.272(14) . ?
O5 Zn1 1.954(9) 2_654 ?
O6 C9 1.276(13) . ?
O6 Co1 2.031(8) 5_655 ?
O7 C10 1.301(15) . ?
O7 Zn1 1.975(9) 5_655 ?
O7 Co1 2.231(9) 5_655 ?
O8 C10 1.215(16) . ?
O9 C11 1.246(16) . ?
N1 C11 1.304(15) . ?
N1 C13 1.438(18) . ?
N1 C12 1.48(2) . ?
C1 C2 1.497(14) . ?
C2 C3 1.386(16) . ?
C2 C7 1.398(15) . ?
C3 C4 1.406(16) . ?
C3 C8 1.507(15) . ?
C4 C5 1.373(16) . ?
C4 H4 0.9500 . ?
C5 C6 1.415(17) . ?
C5 C9 1.505(15) . ?
C6 C7 1.402(15) . ?
C6 C10 1.499(17) . ?
C7 H7 0.9500 . ?
C11 H11 0.9500 . ?
C12 H12A 0.9800 . ?
C12 H12B 0.9800 . ?
C12 H12C 0.9800 . ?
C13 H13A 0.9800 . ?
C13 H13B 0.9800 . ?
C13 H13C 0.9800 . ?
C14 H14A 0.9800 . ?
C14 H14B 0.9800 . ?
C14 H14C 0.9800 . ?
C15 H15A 0.9800 . ?
C15 H15B 0.9800 . ?
C15 H15C 0.9800 . ?

loop_
_geom_torsion_atom_site_label_1
_geom_torsion_atom_site_label_2
_geom_torsion_atom_site_label_3
_geom_torsion_atom_site_label_4
_geom_torsion
_geom_torsion_site_symmetry_1
_geom_torsion_site_symmetry_2
_geom_torsion_site_symmetry_3
_geom_torsion_site_symmetry_4
_geom_torsion_publ_flag
O6 Co1 O1 C1 80.9(15) 5_645 . . . ?
O4 Co1 O1 C1 -90.8(15) 6_545 . . . ?
O10 Co1 O1 C1 177.9(15) . . . . ?
O7 Co1 O1 C1 -0.1(15) 5_645 . . . ?
O5 Zn1 O2 C1 -171.4(9) 4_565 . . . ?
O3 Zn1 O2 C1 65.3(10) 6_545 . . . ?
O7 Zn1 O2 C1 -51.6(9) 5_645 . . . ?
O6 Co1 O9 C11 -144.0(10) 5_645 . . . ?
O4 Co1 O9 C11 27.5(10) 6_545 . . . ?
O10 Co1 O9 C11 118.8(10) . . . . ?
O7 Co1 O9 C11 -63.1(10) 5_645 . . . ?
C15 S1 O10 Co1 -96.8(7) . . . . ?
C14 S1 O10 Co1 160.3(7) . . . . ?
O6 Co1 O10 S1 126.6(6) 5_645 . . . ?
O4 Co1 O10 S1 -54.9(6) 6_545 . . . ?
O1 Co1 O10 S1 34.4(6) . . . . ?
O9 Co1 O10 S1 -143.5(6) . . . . ?
Co1 O1 C1 O2 26(2) . . . . ?
Co1 O1 C1 C2 -162.5(9) . . . . ?
Zn1 O2 C1 O1 3.7(17) . . . . ?
Zn1 O2 C1 C2 -167.9(7) . . . . ?
O1 C1 C2 C3 78.5(15) . . . . ?
O2 C1 C2 C3 -109.5(13) . . . . ?
O1 C1 C2 C7 -100.7(14) . . . . ?
O2 C1 C2 C7 71.4(13) . . . . ?
C7 C2 C3 C4 2.3(15) . . . . ?
C1 C2 C3 C4 -176.9(10) . . . . ?
C7 C2 C3 C8 -176.6(10) . . . . ?
C1 C2 C3 C8 4.3(16) . . . . ?
C2 C3 C4 C5 -2.3(17) . . . . ?
C8 C3 C4 C5 176.6(10) . . . . ?
C3 C4 C5 C6 0.5(17) . . . . ?
C3 C4 C5 C9 -178.5(10) . . . . ?
C4 C5 C6 C7 1.1(16) . . . . ?
C9 C5 C6 C7 -180.0(10) . . . . ?
C4 C5 C6 C10 -176.7(11) . . . . ?
C9 C5 C6 C10 2.1(18) . . . . ?
C3 C2 C7 C6 -0.5(16) . . . . ?
C1 C2 C7 C6 178.7(10) . . . . ?
C5 C6 C7 C2 -1.1(17) . . . . ?
C10 C6 C7 C2 176.9(10) . . . . ?
Zn1 O3 C8 O4 16.0(16) 6_544 . . . ?
Zn1 O3 C8 C3 -166.4(7) 6_544 . . . ?
Co1 O4 C8 O3 -21(2) 6_544 . . . ?
Co1 O4 C8 C3 161.4(9) 6_544 . . . ?
C2 C3 C8 O3 -7.2(16) . . . . ?
C4 C3 C8 O3 173.9(10) . . . . ?
C2 C3 C8 O4 170.6(10) . . . . ?
C4 C3 C8 O4 -8.3(15) . . . . ?
Zn1 O5 C9 O6 7.2(14) 2_654 . . . ?
Zn1 O5 C9 C5 177.0(7) 2_654 . . . ?
Co1 O6 C9 O5 -147.9(9) 5_655 . . . ?
Co1 O6 C9 C5 43.2(15) 5_655 . . . ?
C4 C5 C9 O5 -60.8(14) . . . . ?
C6 C5 C9 O5 120.3(12) . . . . ?
C4 C5 C9 O6 108.9(13) . . . . ?
C6 C5 C9 O6 -70.0(16) . . . . ?
Zn1 O7 C10 O8 7.5(16) 5_655 . . . ?
Co1 O7 C10 O8 -120.1(13) 5_655 . . . ?
Zn1 O7 C10 C6 -175.9(8) 5_655 . . . ?
Co1 O7 C10 C6 56.5(13) 5_655 . . . ?
C7 C6 C10 O8 11.4(18) . . . . ?
C5 C6 C10 O8 -170.7(13) . . . . ?
C7 C6 C10 O7 -165.2(10) . . . . ?
C5 C6 C10 O7 12.7(17) . . . . ?
Co1 O9 C11 N1 173.7(10) . . . . ?
C13 N1 C11 O9 -176.2(13) . . . . ?
C12 N1 C11 O9 -3(2) . . . . ?

loop_
_platon_squeeze_void_nr
_platon_squeeze_void_average_x
_platon_squeeze_void_average_y
_platon_squeeze_void_average_z
_platon_squeeze_void_volume
_platon_squeeze_void_count_electrons
1 0.000 0.500 0.017 273.4 26.3
2 0.500 1.000 0.022 273.4 28.1
